data_2003933
loop_
_publ_author_name
'Wieczorek, W.'

_publ_section_title
;
 (2-Methoxyphenyl)(phenyl)vinylphosphine Oxide
;
_journal_issue 9
_journal_name_full 'Acta Crystallographica Section C'
_journal_page_first 1849
_journal_page_last 1851
_journal_paper_doi 10.1107/S0108270195002642
_journal_volume 51
_journal_year 1995
_chemical_compound_source 'see text'
_chemical_formula_sum 'C15 H15 O2 P'
_chemical_formula_weight 258.26
_space_group_IT_number 14
_symmetry_cell_setting monoclinic
_symmetry_space_group_name_Hall '-P 2yn'
_symmetry_space_group_name_H-M 'P 1 21/n 1'
_atom_type_scat_source 'SHELXTL/PC (Sheldrick, 1990)'
_cell_angle_alpha 90
_cell_angle_beta 102.62(1)
_cell_angle_gamma 90
_cell_formula_units_Z 4
_cell_length_a 8.892(1)
_cell_length_b 8.614(1)
_cell_length_c 18.094(1)
_cell_measurement_reflns_used 25
_cell_measurement_temperature 293
_cell_measurement_theta_max 25.0
_cell_measurement_theta_min 16.0
_cell_volume 1352.4(2)
_computing_cell_refinement
;
Enraf-Nonius CAD-4
;
_computing_data_collection
;
Enraf-Nonius CAD-4
;
_computing_data_reduction
;
Enraf-Nonius CAD-4
;
_computing_molecular_graphics
;
XP-Interactive Molecular Graphics-ver. 4.3 (SHELXTL/PC)
;
_computing_publication_material
;
XPUBL Rev. 4.1 (SHELXTL/PC)
;
_computing_structure_refinement
;
SHELXTL/PC
;
_computing_structure_solution
;
SHELXTL/PC (Sheldrick, G. (1990). SHELXTL/PC ver. 4.1. An integrated System
for Solving, Refining and Displaying Crystal Structure from Diffraction Data,
Siemens Analitical X-ray Instruments, Inc. Madison Wisconsin, USA)
;
_diffrn_measurement_device 'Enraf-Nonius CAD-4'
_diffrn_measurement_method '\w/2\q scans'
_diffrn_radiation_type CuK\a
_diffrn_radiation_wavelength 1.54184
_diffrn_reflns_limit_h_max 0
_diffrn_reflns_limit_h_min -11
_diffrn_reflns_limit_k_max 0
_diffrn_reflns_limit_k_min -10
_diffrn_reflns_limit_l_max 22
_diffrn_reflns_limit_l_min -22
_diffrn_reflns_number 3181
_diffrn_reflns_theta_max 74.89
_diffrn_standards_decay_% 1.3
_diffrn_standards_interval_time 60
_diffrn_standards_number 3
_exptl_absorpt_coefficient_mu 1.72
_exptl_absorpt_correction_type none
_exptl_crystal_colour colourless
_exptl_crystal_density_diffrn 1.268
_exptl_crystal_density_meas 1.26
_exptl_crystal_density_method 'flotation in CH~3~I + C~6~H~6~'
_exptl_crystal_description prism
_exptl_crystal_size_max 0.50
_exptl_crystal_size_mid 0.36
_exptl_crystal_size_min 0.25
_refine_diff_density_max 0.36
_refine_diff_density_min -0.30
_refine_ls_extinction_coef '\c = 0.011(1)'
_refine_ls_extinction_method 'F^*^ = F~c~(1.0 + 0.002\cF~c~^2^/sin\q)^-1/4^'
_refine_ls_goodness_of_fit_obs 2.41
_refine_ls_hydrogen_treatment 'H atoms treated as riding atoms'
_refine_ls_number_parameters 182
_refine_ls_number_reflns 2323
_refine_ls_R_factor_obs 0.040
_refine_ls_shift/esd_max 0.04
_refine_ls_structure_factor_coef F
_refine_ls_weighting_details 'w = 1/[\s^2^(F) + 0.00022F^2^]'
_refine_ls_weighting_scheme calc
_refine_ls_wR_factor_obs 0.046
_reflns_number_observed 2323
_reflns_number_total 2566
_reflns_observed_criterion F>4\s(F)
_cod_data_source_file na1158.cif
_cod_data_source_block na1158a
_cod_depositor_comments
;
The following automatic conversions were performed:

'_refine_ls_weighting_scheme' value '1/[\s^2^(F) + 0.00022F^2^]' was
changed to 'calc'. New tag '_refine_ls_weighting_details' was
created. The value of the new tag was set to 'w = 1/[\s^2^(F) +
0.00022F^2^]'.

Automatic conversion script
Id: cif_fix_values 3143 2015-03-26 13:38:13Z robertas 
;
_cod_original_cell_volume 1352.5(2)
_cod_original_sg_symbol_H-M 'P 21/n'
_cod_database_code 2003933

loop_
_symmetry_equiv_pos_as_xyz
x,y,z
1/2+x,1/2-y,1/2+z
-x,-y,-z
1/2-x,1/2+y,1/2-z

loop_
_atom_site_label
_atom_site_fract_x
_atom_site_fract_y
_atom_site_fract_z
_atom_site_U_iso_or_equiv
P 0.1668(1) 0.1901(1) 0.8535(1) 0.049(1)
O1 0.1001(2) 0.0315(2) 0.8493(1) 0.068(1)
O2 0.2808(2) 0.5033(2) 0.9112(1) 0.071(1)
C1 0.0662(2) 0.3135(3) 0.7799(1) 0.063(1)
C2 -0.0438(3) 0.2553(4) 0.7273(2) 0.086(1)
C3 0.3663(2) 0.1883(2) 0.8477(1) 0.050(1)
C4 0.4663(3) 0.0983(3) 0.9003(1) 0.067(1)
C5 0.6196(3) 0.0875(3) 0.8981(2) 0.080(1)
C6 0.6756(3) 0.1648(3) 0.8434(2) 0.078(1)
C7 0.5791(3) 0.2531(3) 0.7912(2) 0.075(1)
C8 0.4241(3) 0.2669(3) 0.7931(1) 0.061(1)
C9 0.1597(2) 0.2803(2) 0.9423(1) 0.048(1)
C10 0.2200(2) 0.4275(2) 0.9640(1) 0.053(1)
C11 0.2153(3) 0.4863(3) 1.0347(1) 0.065(1)
C12 0.1471(3) 0.3995(3) 1.0829(1) 0.071(1)
C13 0.0852(3) 0.2558(3) 1.0629(1) 0.068(1)
C14 0.0923(2) 0.1969(3) 0.9924(1) 0.057(1)
C15 0.3433(4) 0.6549(3) 0.9284(2) 0.092(1)
H11 0.0927 0.4214 0.7789 0.084(8)
H21 -0.1005 0.3166 0.6879 0.093(9)
H22 -0.0684 0.1470 0.7289 0.108(11)
H41 0.4281 0.0433 0.9385 0.092(8)
H51 0.6878 0.0257 0.9351 0.114(10)
H61 0.7825 0.1564 0.8419 0.102(9)
H71 0.6183 0.3063 0.7528 0.112(11)
H81 0.3573 0.3309 0.7566 0.077(7)
H111 0.2588 0.5862 1.0501 0.083(8)
H121 0.1432 0.4411 1.1317 0.084(7)
H131 0.0380 0.1974 1.0968 0.081(8)
H141 0.0500 0.0961 0.9778 0.068(7)
H151 0.3817 0.6936 0.8863 0.135(13)
H152 0.4259 0.6503 0.9725 0.119(12)
H153 0.2641 0.7229 0.9380 0.112(11)

loop_
_geom_angle_atom_site_label_1
_geom_angle_atom_site_label_2
_geom_angle_atom_site_label_3
_geom_angle
_geom_angle_publ_flag
O1 P C1 112.30(10) yes
O1 P C3 112.20(10) yes
O1 P C9 110.60(10) yes
C1 P C3 107.60(10) yes
C1 P C9 107.40(10) yes
C3 P C9 106.40(10) yes
C10 O2 C15 118.7(2) yes
P C1 C2 119.3(2) yes

loop_
_geom_bond_atom_site_label_1
_geom_bond_atom_site_label_2
_geom_bond_distance
_geom_bond_publ_flag
P O1 1.484(2) yes
P C1 1.783(2) yes
P C3 1.800(2) yes
P C9 1.799(2) yes
O2 C10 1.363(3) yes
O2 C15 1.427(3) yes
C1 C2 1.307(3) yes
